data_7212690
loop_
_publ_author_name
'Li, Cheng-Peng'
'Chen, Jing'
'Du, Miao'

_publ_section_title
;
 Structural diversification and metal-directed assembly of coordination
 architectures based on tetrabromoterephthalic acid and a bent dipyridyl
 tecton 2,5-bis(4-pyridyl)-1,3,4-oxadiazole
;
_journal_issue 12
_journal_name_full CrystEngComm
_journal_page_first 4392
_journal_paper_doi 10.1039/c003738a
_journal_volume 12
_journal_year 2010
_chemical_formula_sum 'C32 H24 Br4 N8 O10 Zn'
_chemical_formula_weight 1065.60
_chemical_name_systematic
;
?
;
_space_group_IT_number 2
_symmetry_cell_setting triclinic
_symmetry_space_group_name_Hall '-P 1'
_symmetry_space_group_name_H-M 'P -1'
_atom_sites_solution_hydrogens geom
_atom_sites_solution_primary direct
_atom_sites_solution_secondary difmap
_audit_creation_method SHELXL-97
_cell_angle_alpha 63.567(2)
_cell_angle_beta 76.532(2)
_cell_angle_gamma 86.0070(10)
_cell_formula_units_Z 1
_cell_length_a 8.1293(9)
_cell_length_b 10.9582(11)
_cell_length_c 11.4728(12)
_cell_measurement_reflns_used 3651
_cell_measurement_temperature 296(2)
_cell_measurement_theta_max 27.90
_cell_measurement_theta_min 2.58
_cell_volume 889.33(16)
_computing_cell_refinement 'Bruker APEX II'
_computing_data_collection 'Bruker APEX II'
_computing_data_reduction 'Bruker SAINT'
_computing_molecular_graphics 'Bruker SHELXTL'
_computing_publication_material 'Bruker SHELXTL'
_computing_structure_refinement 'SHELXL-97 (Sheldrick, 1997)'
_computing_structure_solution 'SHELXS-97 (Sheldrick, 1990)'
_diffrn_ambient_temperature 296(2)
_diffrn_measured_fraction_theta_full 0.989
_diffrn_measured_fraction_theta_max 0.989
_diffrn_measurement_device_type 'APEX II CCD area detector'
_diffrn_measurement_method 'phi and omega scans'
_diffrn_radiation_monochromator graphite
_diffrn_radiation_source 'fine-focus sealed tube'
_diffrn_radiation_type MoK\a
_diffrn_radiation_wavelength 0.71073
_diffrn_reflns_av_R_equivalents 0.0098
_diffrn_reflns_av_sigmaI/netI 0.0176
_diffrn_reflns_limit_h_max 9
_diffrn_reflns_limit_h_min -9
_diffrn_reflns_limit_k_max 13
_diffrn_reflns_limit_k_min -12
_diffrn_reflns_limit_l_max 13
_diffrn_reflns_limit_l_min -8
_diffrn_reflns_number 4560
_diffrn_reflns_theta_full 25.01
_diffrn_reflns_theta_max 25.01
_diffrn_reflns_theta_min 2.08
_exptl_absorpt_coefficient_mu 5.254
_exptl_absorpt_correction_T_max 1.000000
_exptl_absorpt_correction_T_min 0.587688
_exptl_absorpt_correction_type multi-scan
_exptl_absorpt_process_details SADABS
_exptl_crystal_colour COLOURLESS
_exptl_crystal_density_diffrn 1.990
_exptl_crystal_density_meas ?
_exptl_crystal_density_method 'not measured'
_exptl_crystal_description BLOCK
_exptl_crystal_F_000 522
_exptl_crystal_size_max 0.24
_exptl_crystal_size_mid 0.23
_exptl_crystal_size_min 0.22
_refine_diff_density_max 0.682
_refine_diff_density_min -0.819
_refine_diff_density_rms 0.070
_refine_ls_extinction_method none
_refine_ls_goodness_of_fit_ref 1.038
_refine_ls_hydrogen_treatment constr
_refine_ls_matrix_type full
_refine_ls_number_parameters 250
_refine_ls_number_reflns 3098
_refine_ls_number_restraints 0
_refine_ls_restrained_S_all 1.038
_refine_ls_R_factor_all 0.0257
_refine_ls_R_factor_gt 0.0220
_refine_ls_shift/su_max 0.000
_refine_ls_shift/su_mean 0.000
_refine_ls_structure_factor_coef Fsqd
_refine_ls_weighting_details 'calc w=1/[\s^2^(Fo^2^)+(0.0248P)^2^+0.7441P] where P=(Fo^2^+2Fc^2^)/3'
_refine_ls_weighting_scheme calc
_refine_ls_wR_factor_gt 0.0523
_refine_ls_wR_factor_ref 0.0537
_reflns_number_gt 2806
_reflns_number_total 3098
_reflns_threshold_expression >2sigma(I)
_cod_data_source_file c003738a.txt
_cod_data_source_block 3
_cod_depositor_comments
;
The following automatic conversions were performed:

'_symmetry_cell_setting' value 'Triclinic' changed to 'triclinic'
according to /home/saulius/struct/CIF-dictionaries/cif_core.dic
dictionary named 'cif_core.dic' version 2.4.2 from
2011-04-26.

'_exptl_absorpt_correction_type' value 'MULTI-SCAN'
changed to 'multi-scan' according to
/home/saulius/struct/CIF-dictionaries/cif_core.dic dictionary named
'cif_core.dic' version 2.4.2 from 2011-04-26.

Automatic conversion script
Id: cif_fix_values 1891 2012-01-12 08:04:46Z andrius 

The following automatic conversions were performed:

'_exptl_crystal_density_meas' value 'NONE' was changed to '?' - the
value is perceived as not measured.

Automatic conversion script
Id: cif_fix_values 3008 2015-01-20 13:52:24Z robertas 
;
_cod_original_sg_symbol_H-M P-1
_cod_database_code 7212690

loop_
_symmetry_equiv_pos_as_xyz
'x, y, z'
'-x, -y, -z'

loop_
_atom_site_label
_atom_site_type_symbol
_atom_site_fract_x
_atom_site_fract_y
_atom_site_fract_z
_atom_site_U_iso_or_equiv
_atom_site_adp_type
_atom_site_occupancy
_atom_site_symmetry_multiplicity
_atom_site_calc_flag
_atom_site_refinement_flags
Br1 Br 0.32122(3) 0.15002(3) 0.01723(3) 0.04524(10) Uani 1 1 d .
Br2 Br 0.35048(3) 0.05638(3) -0.22872(3) 0.03666(9) Uani 1 1 d .
Zn1 Zn 0.0000 0.0000 0.5000 0.02239(10) Uani 1 2 d S
N1 N 0.1865(2) 0.1661(2) 0.4183(2) 0.0270(4) Uani 1 1 d .
N2 N 0.5757(3) 0.5569(2) 0.3370(2) 0.0400(6) Uani 1 1 d .
N3 N 0.7409(3) 0.6133(2) 0.2934(3) 0.0404(6) Uani 1 1 d .
N4 N 1.3551(3) 0.6165(3) 0.0571(3) 0.0457(6) Uani 1 1 d .
O1 O 0.7410(2) 0.43851(17) 0.24737(17) 0.0297(4) Uani 1 1 d .
O2 O 0.0343(2) -0.00764(17) 0.31484(16) 0.0287(4) Uani 1 1 d .
O3 O -0.0909(3) 0.18512(18) 0.20322(18) 0.0398(5) Uani 1 1 d .
O4 O -0.1986(2) 0.13475(18) 0.45709(18) 0.0350(4) Uani 1 1 d .
H4A H -0.2285 0.1871 0.4944 0.052 Uiso 1 1 d R
H4B H -0.1745 0.1717 0.3722 0.052 Uiso 1 1 d R
C1 C 0.4467(3) 0.3571(2) 0.3412(2) 0.0277(5) Uani 1 1 d .
C2 C 0.2911(3) 0.3636(3) 0.4200(3) 0.0347(6) Uani 1 1 d .
H2 H 0.2717 0.4321 0.4479 0.042 Uiso 1 1 calc R
C3 C 0.1665(3) 0.2666(3) 0.4557(3) 0.0328(6) Uani 1 1 d .
H3 H 0.0628 0.2712 0.5086 0.039 Uiso 1 1 calc R
C4 C 0.3358(3) 0.1625(3) 0.3410(3) 0.0306(6) Uani 1 1 d .
H4 H 0.3510 0.0940 0.3131 0.037 Uiso 1 1 calc R
C5 C 0.4686(3) 0.2547(3) 0.3001(3) 0.0307(6) Uani 1 1 d .
H5 H 0.5705 0.2483 0.2463 0.037 Uiso 1 1 calc R
C6 C 0.5821(3) 0.4551(3) 0.3089(2) 0.0289(5) Uani 1 1 d .
C7 C 0.8321(3) 0.5415(2) 0.2417(3) 0.0288(5) Uani 1 1 d .
C8 C 1.0127(3) 0.5628(2) 0.1789(2) 0.0292(5) Uani 1 1 d .
C9 C 1.0987(3) 0.6726(3) 0.1710(3) 0.0367(6) Uani 1 1 d .
H9 H 1.0431 0.7299 0.2064 0.044 Uiso 1 1 calc R
C10 C 1.2671(4) 0.6944(3) 0.1097(3) 0.0438(7) Uani 1 1 d .
H10 H 1.3238 0.7682 0.1044 0.053 Uiso 1 1 calc R
C11 C 1.2707(4) 0.5114(3) 0.0659(3) 0.0417(7) Uani 1 1 d .
H11 H 1.3300 0.4557 0.0299 0.050 Uiso 1 1 calc R
C12 C 1.1008(3) 0.4801(3) 0.1252(3) 0.0358(6) Uani 1 1 d .
H12 H 1.0472 0.4057 0.1289 0.043 Uiso 1 1 calc R
C13 C -0.0105(3) 0.0363(2) 0.1041(2) 0.0233(5) Uani 1 1 d .
C14 C 0.1379(3) 0.0608(2) 0.0068(2) 0.0251(5) Uani 1 1 d .
C15 C 0.1488(3) 0.0249(2) -0.0962(2) 0.0238(5) Uani 1 1 d .
C16 C -0.0242(3) 0.0762(2) 0.2176(2) 0.0254(5) Uani 1 1 d .
O5 O 0.7126(3) 0.2902(3) 0.5928(3) 0.0694(7) Uani 1 1 d .
H5A H 0.6242 0.3282 0.6150 0.104 Uiso 1 1 d R
H5B H 0.7480 0.2249 0.6556 0.104 Uiso 1 1 d R

loop_
_atom_site_aniso_label
_atom_site_aniso_U_11
_atom_site_aniso_U_22
_atom_site_aniso_U_33
_atom_site_aniso_U_23
_atom_site_aniso_U_13
_atom_site_aniso_U_12
Br1 0.03113(15) 0.0758(2) 0.04012(17) -0.03535(16) -0.00276(12) -0.01774(13)
Br2 0.02715(14) 0.05020(17) 0.03445(15) -0.02519(13) 0.00463(11) -0.00345(11)
Zn1 0.0222(2) 0.0267(2) 0.0214(2) -0.01368(16) -0.00368(15) -0.00062(15)
N1 0.0259(11) 0.0306(11) 0.0264(11) -0.0149(9) -0.0036(9) -0.0021(8)
N2 0.0298(12) 0.0406(13) 0.0532(15) -0.0295(12) 0.0048(11) -0.0086(10)
N3 0.0287(12) 0.0418(13) 0.0546(15) -0.0291(12) 0.0027(11) -0.0093(10)
N4 0.0283(12) 0.0536(15) 0.0466(15) -0.0171(13) -0.0018(11) -0.0023(11)
O1 0.0232(9) 0.0305(9) 0.0372(10) -0.0183(8) -0.0020(7) -0.0032(7)
O2 0.0339(9) 0.0354(9) 0.0212(9) -0.0164(8) -0.0060(7) 0.0004(7)
O3 0.0613(13) 0.0324(10) 0.0317(10) -0.0194(8) -0.0121(9) 0.0080(9)
O4 0.0375(10) 0.0393(10) 0.0313(10) -0.0193(8) -0.0087(8) 0.0110(8)
C1 0.0241(12) 0.0324(13) 0.0274(13) -0.0142(11) -0.0040(10) -0.0025(10)
C2 0.0335(14) 0.0368(14) 0.0386(15) -0.0246(13) 0.0008(12) -0.0039(11)
C3 0.0254(13) 0.0386(15) 0.0362(14) -0.0222(12) 0.0030(11) -0.0042(11)
C4 0.0299(14) 0.0338(14) 0.0326(14) -0.0205(12) -0.0021(11) -0.0014(10)
C5 0.0233(12) 0.0374(14) 0.0331(14) -0.0202(12) 0.0002(11) -0.0007(10)
C6 0.0259(13) 0.0318(13) 0.0288(13) -0.0144(11) -0.0029(10) -0.0012(10)
C7 0.0279(13) 0.0269(13) 0.0323(14) -0.0140(11) -0.0051(11) -0.0029(10)
C8 0.0254(13) 0.0290(13) 0.0286(13) -0.0088(11) -0.0053(10) -0.0009(10)
C9 0.0295(14) 0.0325(14) 0.0473(16) -0.0178(13) -0.0066(12) -0.0001(11)
C10 0.0320(15) 0.0397(16) 0.0542(19) -0.0161(14) -0.0067(13) -0.0083(12)
C11 0.0334(15) 0.0518(18) 0.0399(16) -0.0224(14) -0.0055(13) 0.0075(13)
C12 0.0345(15) 0.0356(15) 0.0375(15) -0.0165(13) -0.0079(12) 0.0011(11)
C13 0.0294(13) 0.0249(12) 0.0185(11) -0.0112(10) -0.0077(10) 0.0023(10)
C14 0.0240(12) 0.0305(13) 0.0244(12) -0.0141(11) -0.0072(10) -0.0020(10)
C15 0.0218(12) 0.0296(12) 0.0210(12) -0.0131(10) -0.0024(9) 0.0006(9)
C16 0.0288(13) 0.0279(13) 0.0212(12) -0.0133(10) -0.0019(10) -0.0049(10)
O5 0.0612(15) 0.0899(19) 0.0786(18) -0.0634(16) -0.0020(13) 0.0075(13)

loop_
_atom_type_symbol
_atom_type_description
_atom_type_scat_dispersion_real
_atom_type_scat_dispersion_imag
_atom_type_scat_source
C C 0.0033 0.0016 'International Tables Vol C Tables 4.2.6.8 and 6.1.1.4'
H H 0.0000 0.0000 'International Tables Vol C Tables 4.2.6.8 and 6.1.1.4'
N N 0.0061 0.0033 'International Tables Vol C Tables 4.2.6.8 and 6.1.1.4'
O O 0.0106 0.0060 'International Tables Vol C Tables 4.2.6.8 and 6.1.1.4'
Zn Zn 0.2839 1.4301 'International Tables Vol C Tables 4.2.6.8 and 6.1.1.4'
Br Br -0.2901 2.4595 'International Tables Vol C Tables 4.2.6.8 and 6.1.1.4'

loop_
_geom_angle_atom_site_label_1
_geom_angle_atom_site_label_2
_geom_angle_atom_site_label_3
_geom_angle
_geom_angle_site_symmetry_1
_geom_angle_site_symmetry_3
O4 Zn1 O4 180.0 2_556 .
O4 Zn1 O2 88.70(7) 2_556 .
O4 Zn1 O2 91.30(7) . .
O4 Zn1 O2 91.30(7) 2_556 2_556
O4 Zn1 O2 88.70(7) . 2_556
O2 Zn1 O2 180.0 . 2_556
O4 Zn1 N1 92.32(7) 2_556 2_556
O4 Zn1 N1 87.68(7) . 2_556
O2 Zn1 N1 87.38(7) . 2_556
O2 Zn1 N1 92.62(7) 2_556 2_556
O4 Zn1 N1 87.68(7) 2_556 .
O4 Zn1 N1 92.32(7) . .
O2 Zn1 N1 92.62(7) . .
O2 Zn1 N1 87.38(7) 2_556 .
N1 Zn1 N1 180.00(8) 2_556 .
C4 N1 C3 117.2(2) . .
C4 N1 Zn1 120.50(16) . .
C3 N1 Zn1 121.80(16) . .
C6 N2 N3 106.3(2) . .
C7 N3 N2 106.4(2) . .
C10 N4 C11 116.7(2) . .
C6 O1 C7 102.39(18) . .
C16 O2 Zn1 124.64(15) . .
Zn1 O4 H4A 122.5 . .
Zn1 O4 H4B 101.3 . .
H4A O4 H4B 117.0 . .
C5 C1 C2 118.6(2) . .
C5 C1 C6 122.5(2) . .
C2 C1 C6 118.9(2) . .
C3 C2 C1 118.6(2) . .
C3 C2 H2 120.7 . .
C1 C2 H2 120.7 . .
N1 C3 C2 123.5(2) . .
N1 C3 H3 118.3 . .
C2 C3 H3 118.3 . .
N1 C4 C5 123.7(2) . .
N1 C4 H4 118.1 . .
C5 C4 H4 118.1 . .
C4 C5 C1 118.4(2) . .
C4 C5 H5 120.8 . .
C1 C5 H5 120.8 . .
N2 C6 O1 112.4(2) . .
N2 C6 C1 128.2(2) . .
O1 C6 C1 119.3(2) . .
N3 C7 O1 112.5(2) . .
N3 C7 C8 127.0(2) . .
O1 C7 C8 120.5(2) . .
C12 C8 C9 118.8(2) . .
C12 C8 C7 122.9(2) . .
C9 C8 C7 118.3(2) . .
C10 C9 C8 118.4(3) . .
C10 C9 H9 120.8 . .
C8 C9 H9 120.8 . .
N4 C10 C9 124.2(3) . .
N4 C10 H10 117.9 . .
C9 C10 H10 117.9 . .
N4 C11 C12 124.0(3) . .
N4 C11 H11 118.0 . .
C12 C11 H11 118.0 . .
C11 C12 C8 118.0(3) . .
C11 C12 H12 121.0 . .
C8 C12 H12 121.0 . .
C14 C13 C15 118.7(2) . 2
C14 C13 C16 121.3(2) . .
C15 C13 C16 120.0(2) 2 .
C15 C14 C13 120.9(2) . .
C15 C14 Br1 121.57(18) . .
C13 C14 Br1 117.51(17) . .
C14 C15 C13 120.4(2) . 2
C14 C15 Br2 121.40(17) . .
C13 C15 Br2 118.16(17) 2 .
O3 C16 O2 128.3(2) . .
O3 C16 C13 116.5(2) . .
O2 C16 C13 115.2(2) . .
H5A O5 H5B 117.1 . .

loop_
_geom_bond_atom_site_label_1
_geom_bond_atom_site_label_2
_geom_bond_distance
_geom_bond_site_symmetry_2
Br1 C14 1.892(2) .
Br2 C15 1.889(2) .
Zn1 O4 2.1027(17) 2_556
Zn1 O4 2.1027(17) .
Zn1 O2 2.1157(16) .
Zn1 O2 2.1157(16) 2_556
Zn1 N1 2.167(2) 2_556
Zn1 N1 2.167(2) .
N1 C4 1.336(3) .
N1 C3 1.336(3) .
N2 C6 1.286(3) .
N2 N3 1.401(3) .
N3 C7 1.284(3) .
N4 C10 1.332(4) .
N4 C11 1.335(4) .
O1 C6 1.362(3) .
O1 C7 1.363(3) .
O2 C16 1.260(3) .
O3 C16 1.234(3) .
O4 H4A 0.8501 .
O4 H4B 0.8501 .
C1 C5 1.385(3) .
C1 C2 1.391(3) .
C1 C6 1.457(3) .
C2 C3 1.376(4) .
C2 H2 0.9300 .
C3 H3 0.9300 .
C4 C5 1.379(3) .
C4 H4 0.9300 .
C5 H5 0.9300 .
C7 C8 1.460(3) .
C8 C12 1.384(4) .
C8 C9 1.391(4) .
C9 C10 1.369(4) .
C9 H9 0.9300 .
C10 H10 0.9300 .
C11 C12 1.382(4) .
C11 H11 0.9300 .
C12 H12 0.9300 .
C13 C14 1.387(3) .
C13 C15 1.388(3) 2
C13 C16 1.528(3) .
C14 C15 1.387(3) .
C15 C13 1.388(3) 2
O5 H5A 0.8500 .
O5 H5B 0.8500 .

loop_
_geom_torsion_atom_site_label_1
_geom_torsion_atom_site_label_2
_geom_torsion_atom_site_label_3
_geom_torsion_atom_site_label_4
_geom_torsion
_geom_torsion_site_symmetry_1
_geom_torsion_site_symmetry_4
O4 Zn1 N1 C4 42.82(19) 2_556 .
O4 Zn1 N1 C4 -137.18(19) . .
O2 Zn1 N1 C4 -45.77(19) . .
O2 Zn1 N1 C4 134.23(19) 2_556 .
O4 Zn1 N1 C3 -128.8(2) 2_556 .
O4 Zn1 N1 C3 51.2(2) . .
O2 Zn1 N1 C3 142.6(2) . .
O2 Zn1 N1 C3 -37.4(2) 2_556 .
C6 N2 N3 C7 0.6(3) . .
O4 Zn1 O2 C16 -164.03(18) 2_556 .
O4 Zn1 O2 C16 15.97(18) . .
N1 Zn1 O2 C16 103.59(18) 2_556 .
N1 Zn1 O2 C16 -76.41(18) . .
C5 C1 C2 C3 1.1(4) . .
C6 C1 C2 C3 -176.8(2) . .
C4 N1 C3 C2 -0.8(4) . .
Zn1 N1 C3 C2 171.1(2) . .
C1 C2 C3 N1 -0.2(4) . .
C3 N1 C4 C5 0.9(4) . .
Zn1 N1 C4 C5 -171.1(2) . .
N1 C4 C5 C1 -0.1(4) . .
C2 C1 C5 C4 -1.0(4) . .
C6 C1 C5 C4 176.9(2) . .
N3 N2 C6 O1 -0.6(3) . .
N3 N2 C6 C1 175.7(3) . .
C7 O1 C6 N2 0.4(3) . .
C7 O1 C6 C1 -176.3(2) . .
C5 C1 C6 N2 177.3(3) . .
C2 C1 C6 N2 -4.9(4) . .
C5 C1 C6 O1 -6.6(4) . .
C2 C1 C6 O1 171.2(2) . .
N2 N3 C7 O1 -0.3(3) . .
N2 N3 C7 C8 178.1(2) . .
C6 O1 C7 N3 0.0(3) . .
C6 O1 C7 C8 -178.6(2) . .
N3 C7 C8 C12 -179.7(3) . .
O1 C7 C8 C12 -1.4(4) . .
N3 C7 C8 C9 -0.8(4) . .
O1 C7 C8 C9 177.5(2) . .
C12 C8 C9 C10 0.3(4) . .
C7 C8 C9 C10 -178.7(3) . .
C11 N4 C10 C9 0.1(4) . .
C8 C9 C10 N4 -0.3(5) . .
C10 N4 C11 C12 0.1(4) . .
N4 C11 C12 C8 -0.1(4) . .
C9 C8 C12 C11 -0.1(4) . .
C7 C8 C12 C11 178.8(2) . .
C15 C13 C14 C15 -0.1(4) 2 .
C16 C13 C14 C15 -179.6(2) . .
C15 C13 C14 Br1 177.90(17) 2 .
C16 C13 C14 Br1 -1.6(3) . .
C13 C14 C15 C13 0.1(4) . 2
Br1 C14 C15 C13 -177.82(17) . 2
C13 C14 C15 Br2 -179.53(18) . .
Br1 C14 C15 Br2 2.5(3) . .
Zn1 O2 C16 O3 10.2(4) . .
Zn1 O2 C16 C13 -169.55(14) . .
C14 C13 C16 O3 97.9(3) . .
C15 C13 C16 O3 -81.6(3) 2 .
C14 C13 C16 O2 -82.3(3) . .
C15 C13 C16 O2 98.2(3) 2 .
